data_7020474
loop_
_publ_author_name
'Zhu, Min'
'Su, Sheng-Qun'
'Song, Xue-Zhi'
'Hao, Zhao-Min'
'Song, Shu-Yan'
'Zhang, Hong-Jie'

_publ_section_title
;
 Spin canting magnetization in a 3D Cu(ii) complex based on molybdate
 oxide cluster and 5-triazole isophthalic acid.
;
_journal_issue 43
_journal_name_full 'Dalton transactions (Cambridge, England : 2003)'
_journal_page_first 13267
_journal_page_last 13270
_journal_paper_doi 10.1039/c2dt31649h
_journal_volume 41
_journal_year 2012
_chemical_formula_sum 'C20 H10 Cu2 Mo4 N6 O23'
_chemical_formula_weight 1213.20
_chemical_name_systematic
;
?
;
_space_group_IT_number 2
_symmetry_cell_setting triclinic
_symmetry_space_group_name_Hall '-P 1'
_symmetry_space_group_name_H-M 'P -1'
_atom_sites_solution_hydrogens geom
_atom_sites_solution_primary direct
_atom_sites_solution_secondary difmap
_audit_creation_method SHELXL-97
_cell_angle_alpha 94.988(5)
_cell_angle_beta 107.158(5)
_cell_angle_gamma 104.866(5)
_cell_formula_units_Z 1
_cell_length_a 8.075(5)
_cell_length_b 8.188(5)
_cell_length_c 12.486(5)
_cell_measurement_reflns_used 2819
_cell_measurement_temperature 273(2)
_cell_measurement_theta_max 25.00
_cell_measurement_theta_min 1.58
_cell_volume 750.5(7)
_computing_cell_refinement 'Bruker SAINT'
_computing_data_collection 'Bruker APEX2'
_computing_data_reduction 'Bruker SAINT'
_computing_molecular_graphics 'Bruker SHELXTL'
_computing_publication_material 'Bruker SHELXTL'
_computing_structure_refinement 'SHELXS-97 (Sheldrick, 1997)'
_computing_structure_solution 'SHELXS-97 (Sheldrick, 1997)'
_diffrn_ambient_temperature 273(2)
_diffrn_measured_fraction_theta_full 0.985
_diffrn_measured_fraction_theta_max 0.985
_diffrn_measurement_device_type 'Bruker APEX-II CCD'
_diffrn_measurement_method '\f and \w scans'
_diffrn_radiation_monochromator graphite
_diffrn_radiation_source 'fine-focus sealed tube'
_diffrn_radiation_type MoK\a
_diffrn_radiation_wavelength 0.71073
_diffrn_reflns_av_R_equivalents 0.0168
_diffrn_reflns_av_sigmaI/netI 0.0280
_diffrn_reflns_limit_h_max 9
_diffrn_reflns_limit_h_min -9
_diffrn_reflns_limit_k_max 10
_diffrn_reflns_limit_k_min -10
_diffrn_reflns_limit_l_max 15
_diffrn_reflns_limit_l_min -10
_diffrn_reflns_number 4194
_diffrn_reflns_theta_full 26.08
_diffrn_reflns_theta_max 26.08
_diffrn_reflns_theta_min 1.73
_exptl_absorpt_coefficient_mu 3.126
_exptl_absorpt_correction_T_max 0.570
_exptl_absorpt_correction_T_min 0.477
_exptl_absorpt_correction_type multi-scan
_exptl_absorpt_process_details 'SADABS, Sheldrick, 1996'
_exptl_crystal_colour blue
_exptl_crystal_density_diffrn 2.684
_exptl_crystal_density_method 'not measured'
_exptl_crystal_description block
_exptl_crystal_F_000 582.0
_exptl_crystal_size_max 0.27
_exptl_crystal_size_mid 0.20
_exptl_crystal_size_min 0.18
_refine_diff_density_max 0.638
_refine_diff_density_min -0.985
_refine_diff_density_rms 0.167
_refine_ls_extinction_method none
_refine_ls_goodness_of_fit_ref 1.121
_refine_ls_hydrogen_treatment constr
_refine_ls_matrix_type full
_refine_ls_number_parameters 250
_refine_ls_number_reflns 2934
_refine_ls_number_restraints 0
_refine_ls_restrained_S_all 1.121
_refine_ls_R_factor_all 0.0243
_refine_ls_R_factor_gt 0.0233
_refine_ls_shift/su_max 0.001
_refine_ls_shift/su_mean 0.000
_refine_ls_structure_factor_coef Fsqd
_refine_ls_weighting_details 'calc w=1/[\s^2^(Fo^2^)+(0.0360P)^2^+0.7175P] where P=(Fo^2^+2Fc^2^)/3'
_refine_ls_weighting_scheme calc
_refine_ls_wR_factor_gt 0.0658
_refine_ls_wR_factor_ref 0.0664
_reflns_number_gt 2819
_reflns_number_total 2979
_reflns_threshold_expression >2sigma(I)
_cod_data_source_file c2dt31649h.txt
_cod_data_source_block 1
_cod_depositor_comments
;
The following automatic conversions were performed:

'_symmetry_cell_setting' value 'Triclinic' changed to 'triclinic'
according to /home/saulius/struct/CIF-dictionaries/cif_core.dic
dictionary named 'cif_core.dic' version 2.4.2 from 2011-04-26.

Automatic conversion script
Id: cif_fix_values 1891 2012-01-12 08:04:46Z andrius 
;
_cod_original_sg_symbol_H-M P-1
_cod_original_formula_sum 'C20 H10 Cu2 Mo4 N6 O23 '
_cod_database_code 7020474

loop_
_symmetry_equiv_pos_as_xyz
'x, y, z'
'-x, -y, -z'

loop_
_atom_site_label
_atom_site_type_symbol
_atom_site_fract_x
_atom_site_fract_y
_atom_site_fract_z
_atom_site_U_iso_or_equiv
_atom_site_adp_type
_atom_site_occupancy
_atom_site_symmetry_multiplicity
_atom_site_calc_flag
_atom_site_refinement_flags
Mo1 Mo 0.51105(3) 0.20578(3) 0.02291(2) 0.00817(9) Uani 1 1 d .
Cu1 Cu -0.26024(5) -0.49609(4) -0.10287(3) 0.01095(10) Uani 1 1 d .
O1 O -0.6839(4) -1.3995(3) -0.4402(3) 0.0403(8) Uani 1 1 d .
N1 N -0.1868(4) -0.3374(3) -0.2029(2) 0.0146(6) Uani 1 1 d .
OW1 O -1.1570(4) -1.3938(4) -0.7632(2) 0.0388(7) Uani 1 1 d .
C1 C -0.8262(4) -1.0765(4) -0.5888(3) 0.0165(7) Uani 1 1 d .
H13 H -0.8896 -1.1404 -0.6615 0.020 Uiso 1 1 calc R
Mo2 Mo 0.12954(3) -0.16057(3) 0.03693(2) 0.00848(9) Uani 1 1 d .
O2 O -0.4551(3) -0.6336(3) -0.23754(19) 0.0204(5) Uani 1 1 d .
N2 N -0.0106(4) -0.2303(3) -0.1681(2) 0.0141(5) Uani 1 1 d .
C2 C -0.7004(4) -0.7994(4) -0.4620(3) 0.0160(7) Uani 1 1 d .
H14 H -0.6771 -0.6808 -0.4511 0.019 Uiso 1 1 calc R
O3 O 0.3367(3) -0.0168(3) -0.00543(18) 0.0110(4) Uani 1 1 d .
N3 N -0.1615(4) -0.1834(3) -0.3332(2) 0.0139(5) Uani 1 1 d .
C3 C -0.2106(4) -0.1015(4) -0.4305(3) 0.0141(6) Uani 1 1 d .
O4 O -0.9014(4) -1.4501(3) -0.6029(2) 0.0316(6) Uani 1 1 d .
C4 C -0.6782(4) -1.0600(4) -0.3886(3) 0.0164(7) Uani 1 1 d .
H2 H -0.6398 -1.1140 -0.3274 0.020 Uiso 1 1 calc R
O5 O -0.0488(3) -0.3454(3) 0.02405(19) 0.0124(4) Uani 1 1 d .
C5 C -0.7815(5) -1.3451(4) -0.5118(3) 0.0222(7) Uani 1 1 d .
O6 O 0.0000 0.0000 0.0000 0.0154(7) Uani 1 2 d S
C6 C -0.5557(4) -0.7855(4) -0.2503(3) 0.0126(6) Uani 1 1 d .
O7 O 0.5997(3) 0.2456(3) 0.1667(2) 0.0208(5) Uani 1 1 d .
C7 C -0.2740(4) -0.3088(4) -0.3018(3) 0.0172(7) Uani 1 1 d .
H5 H -0.3946 -0.3655 -0.3442 0.021 Uiso 1 1 calc R
O8 O 0.7255(3) 0.3219(3) -0.01248(17) 0.0094(4) Uani 1 1 d .
C8 C -0.6468(4) -0.8821(4) -0.3706(3) 0.0137(6) Uani 1 1 d .
O9 O -0.3836(3) -0.3450(3) 0.0000(2) 0.0176(5) Uani 1 1 d .
C9 C 0.0011(4) -0.1389(4) -0.2471(3) 0.0147(6) Uani 1 1 d .
H7 H 0.1051 -0.0553 -0.2453 0.018 Uiso 1 1 calc R
O10 O -0.5883(3) -0.8646(3) -0.17441(18) 0.0145(5) Uani 1 1 d .
C10 C -0.7665(4) -1.1565(4) -0.4975(3) 0.0152(6) Uani 1 1 d .
O11 O 0.2212(3) -0.0974(3) 0.1795(2) 0.0190(5) Uani 1 1 d .

loop_
_atom_site_aniso_label
_atom_site_aniso_U_11
_atom_site_aniso_U_22
_atom_site_aniso_U_33
_atom_site_aniso_U_23
_atom_site_aniso_U_13
_atom_site_aniso_U_12
Mo1 0.00774(14) 0.00725(14) 0.01032(14) 0.00205(10) 0.00466(10) 0.00147(10)
Cu1 0.01112(19) 0.00943(19) 0.0100(2) 0.00364(14) 0.00221(15) 0.00007(14)
O1 0.0429(17) 0.0188(13) 0.0426(18) 0.0031(12) -0.0133(14) 0.0137(13)
N1 0.0129(13) 0.0138(13) 0.0128(13) 0.0044(10) 0.0015(11) -0.0011(10)
OW1 0.0372(17) 0.0350(16) 0.0296(16) 0.0029(13) -0.0067(13) 0.0079(13)
C1 0.0190(16) 0.0165(15) 0.0099(15) 0.0005(12) 0.0023(13) 0.0019(13)
Mo2 0.00653(14) 0.00873(14) 0.01023(15) 0.00254(10) 0.00299(10) 0.00177(10)
O2 0.0245(13) 0.0149(11) 0.0124(11) 0.0046(9) -0.0004(10) -0.0031(10)
N2 0.0144(13) 0.0153(13) 0.0103(13) 0.0043(10) 0.0020(10) 0.0022(11)
C2 0.0201(16) 0.0126(15) 0.0133(16) 0.0037(12) 0.0045(13) 0.0018(12)
O3 0.0090(10) 0.0094(10) 0.0143(11) 0.0028(8) 0.0050(8) 0.0010(8)
N3 0.0169(13) 0.0142(13) 0.0081(12) 0.0041(10) 0.0018(10) 0.0023(11)
C3 0.0157(15) 0.0170(15) 0.0089(15) 0.0070(12) 0.0025(12) 0.0037(12)
O4 0.0384(16) 0.0163(12) 0.0275(15) -0.0050(10) -0.0049(12) 0.0079(11)
C4 0.0190(16) 0.0159(15) 0.0127(16) 0.0056(12) 0.0032(13) 0.0038(13)
O5 0.0084(10) 0.0123(10) 0.0160(11) 0.0042(8) 0.0045(9) 0.0011(8)
C5 0.0263(18) 0.0150(16) 0.0208(18) 0.0003(13) 0.0022(15) 0.0061(14)
O6 0.0138(15) 0.0140(15) 0.0230(18) 0.0057(13) 0.0085(13) 0.0084(13)
C6 0.0123(14) 0.0134(15) 0.0120(15) 0.0049(12) 0.0028(12) 0.0043(12)
O7 0.0251(13) 0.0210(12) 0.0135(12) 0.0011(9) 0.0056(10) 0.0036(10)
C7 0.0156(16) 0.0162(16) 0.0147(16) 0.0039(13) 0.0011(13) 0.0003(13)
O8 0.0080(10) 0.0094(10) 0.0112(10) 0.0041(8) 0.0036(8) 0.0022(8)
C8 0.0167(15) 0.0134(15) 0.0109(15) 0.0038(12) 0.0050(12) 0.0027(12)
O9 0.0156(11) 0.0130(11) 0.0292(13) 0.0055(10) 0.0125(10) 0.0060(9)
C9 0.0131(15) 0.0151(15) 0.0123(15) 0.0030(12) 0.0034(12) -0.0011(12)
O10 0.0156(11) 0.0154(11) 0.0089(11) 0.0031(8) 0.0024(9) -0.0001(9)
C10 0.0198(16) 0.0114(15) 0.0138(16) 0.0036(12) 0.0039(13) 0.0049(12)
O11 0.0186(12) 0.0237(12) 0.0146(12) 0.0013(10) 0.0057(10) 0.0065(10)

loop_
_atom_type_symbol
_atom_type_description
_atom_type_scat_dispersion_real
_atom_type_scat_dispersion_imag
_atom_type_scat_source
C C 0.0033 0.0016 'International Tables Vol C Tables 4.2.6.8 and 6.1.1.4'
H H 0.0000 0.0000 'International Tables Vol C Tables 4.2.6.8 and 6.1.1.4'
N N 0.0061 0.0033 'International Tables Vol C Tables 4.2.6.8 and 6.1.1.4'
O O 0.0106 0.0060 'International Tables Vol C Tables 4.2.6.8 and 6.1.1.4'
Cu Cu 0.3201 1.2651 'International Tables Vol C Tables 4.2.6.8 and 6.1.1.4'
Mo Mo -1.6832 0.6857 'International Tables Vol C Tables 4.2.6.8 and 6.1.1.4'

loop_
_geom_angle_atom_site_label_1
_geom_angle_atom_site_label_2
_geom_angle_atom_site_label_3
_geom_angle
_geom_angle_site_symmetry_1
_geom_angle_site_symmetry_3
O7 Mo1 O9 101.29(12) . 2
O7 Mo1 O3 101.88(10) . .
O9 Mo1 O3 104.65(11) 2 .
O7 Mo1 O8 99.14(11) . .
O9 Mo1 O8 102.99(11) 2 .
O3 Mo1 O8 140.94(9) . .
O7 Mo1 O3 92.89(10) . 2_655
O9 Mo1 O3 165.55(10) 2 2_655
O3 Mo1 O3 74.73(10) . 2_655
O8 Mo1 O3 71.66(9) . 2_655
O7 Mo1 O10 173.90(10) . 1_665
O9 Mo1 O10 84.65(10) 2 1_665
O3 Mo1 O10 77.69(8) . 1_665
O8 Mo1 O10 78.00(8) . 1_665
O3 Mo1 O10 81.11(8) 2_655 1_665
O2 Cu1 O8 94.76(10) . 1_445
O2 Cu1 N1 87.29(11) . .
O8 Cu1 N1 162.54(10) 1_445 .
O2 Cu1 O5 174.22(10) . .
O8 Cu1 O5 89.82(9) 1_445 .
N1 Cu1 O5 87.29(10) . .
O2 Cu1 O9 107.81(11) . .
O8 Cu1 O9 92.59(9) 1_445 .
N1 Cu1 O9 103.31(11) . .
O5 Cu1 O9 75.44(10) . .
C7 N1 N2 108.4(3) . .
C7 N1 Cu1 132.7(2) . .
N2 N1 Cu1 119.0(2) . .
C10 C1 C3 118.8(3) . 2_444
O11 Mo2 O5 102.13(11) . .
O11 Mo2 O6 100.10(8) . .
O5 Mo2 O6 100.71(9) . .
O11 Mo2 O3 97.76(10) . .
O5 Mo2 O3 154.96(10) . .
O6 Mo2 O3 90.51(7) . .
O11 Mo2 O8 99.96(10) . 2_655
O5 Mo2 O8 86.86(10) . 2_655
O6 Mo2 O8 156.51(6) . 2_655
O3 Mo2 O8 74.76(9) . 2_655
O11 Mo2 N2 175.26(10) . .
O5 Mo2 N2 79.59(10) . .
O6 Mo2 N2 75.21(7) . .
O3 Mo2 N2 81.81(9) . .
O8 Mo2 N2 84.50(9) 2_655 .
C6 O2 Cu1 128.7(2) . .
C9 N2 N1 106.7(3) . .
C9 N2 Mo2 131.4(2) . .
N1 N2 Mo2 113.34(19) . .
C3 C2 C8 118.2(3) 2_444 .
Mo1 O3 Mo2 145.31(12) . .
Mo1 O3 Mo1 105.27(10) . 2_655
Mo2 O3 Mo1 101.37(10) . 2_655
C7 N3 C9 105.5(3) . .
C7 N3 C3 126.6(3) . .
C9 N3 C3 127.5(3) . .
C2 C3 C1 122.3(3) 2_444 2_444
C2 C3 N3 119.7(3) 2_444 .
C1 C3 N3 117.9(3) 2_444 .
C10 C4 C8 120.3(3) . .
Mo2 O5 Cu1 135.38(13) . .
O1 C5 O4 120.0(3) . .
O1 C5 C10 120.3(3) . .
O4 C5 C10 119.7(3) . .
Mo2 O6 Mo2 180.000(16) . 2
O10 C6 O2 127.3(3) . .
O10 C6 C8 116.1(3) . .
O2 C6 C8 116.6(3) . .
N1 C7 N3 109.3(3) . .
Mo1 O8 Cu1 124.96(11) . 1_665
Mo1 O8 Mo2 112.12(10) . 2_655
Cu1 O8 Mo2 113.62(10) 1_665 2_655
C2 C8 C4 120.3(3) . .
C2 C8 C6 121.9(3) . .
C4 C8 C6 117.8(3) . .
Mo1 O9 Cu1 137.43(14) 2 .
N2 C9 N3 110.1(3) . .
C6 O10 Mo1 133.2(2) . 1_445
C1 C10 C4 119.9(3) . .
C1 C10 C5 122.6(3) . .
C4 C10 C5 117.3(3) . .

loop_
_geom_bond_atom_site_label_1
_geom_bond_atom_site_label_2
_geom_bond_distance
_geom_bond_site_symmetry_2
Mo1 O7 1.691(2) .
Mo1 O9 1.711(2) 2
Mo1 O3 1.925(2) .
Mo1 O8 1.944(2) .
Mo1 O3 2.243(2) 2_655
Mo1 O10 2.323(2) 1_665
Cu1 O2 1.942(2) .
Cu1 O8 1.946(2) 1_445
Cu1 N1 1.981(3) .
Cu1 O5 1.983(2) .
Cu1 O9 2.298(2) .
O1 C5 1.205(5) .
N1 C7 1.303(4) .
N1 N2 1.382(4) .
C1 C10 1.390(4) .
C1 C3 1.394(5) 2_444
Mo2 O11 1.688(2) .
Mo2 O5 1.759(2) .
Mo2 O6 1.8873(9) .
Mo2 O3 2.021(2) .
Mo2 O8 2.036(2) 2_655
Mo2 N2 2.421(3) .
O2 C6 1.266(4) .
N2 C9 1.300(4) .
C2 C3 1.386(4) 2_444
C2 C8 1.393(4) .
O3 Mo1 2.243(2) 2_655
N3 C7 1.354(4) .
N3 C9 1.366(4) .
N3 C3 1.441(4) .
C3 C2 1.386(4) 2_444
C3 C1 1.394(5) 2_444
O4 C5 1.313(4) .
C4 C10 1.391(5) .
C4 C8 1.399(4) .
C5 C10 1.508(5) .
O6 Mo2 1.8873(9) 2
C6 O10 1.246(4) .
C6 C8 1.505(4) .
O8 Cu1 1.946(2) 1_665
O8 Mo2 2.036(2) 2_655
O9 Mo1 1.711(2) 2
O10 Mo1 2.323(2) 1_445
